data_1574481
loop_
_publ_author_name
'Song, Bai-Qiao'
'Gao, Mei-Yan'
'Mercene van Wyk, Lisa'
'Deng, Cheng-Hua'
'Eaby, Alan C.'
'Wang, Shi-Qiang'
'Darwish, Shaza'
'Li, Dan'
'Qin, Shao-Jie'
'Peng, Yun-Lei'
'Yang, Qing-Yuan'
'Barbour, Leonard J.'
'Zaworotko, Michael J.'

_publ_section_title
;
 A new type of C2H2 binding site in a cis-bridging hexafluorosilicate
 ultramicroporous material that offers trace C2H2 capture
;
_journal_issue 20
_journal_name_full 'Chemical Science'
_journal_page_first 9010
_journal_page_last 9019
_journal_paper_doi 10.1039/D5SC00697J
_journal_volume 16
_journal_year 2025
_chemical_formula_moiety 'C28 H26 Cu F6 N8 Si'
_chemical_formula_sum 'C28 H26 Cu F6 N8 Si'
_chemical_formula_weight 680.20
_space_group_crystal_system triclinic
_space_group_IT_number 2
_space_group_name_Hall '-P 1'
_space_group_name_H-M_alt 'P -1'
_atom_sites_solution_hydrogens geom
_audit_creation_date 2024-06-13
_audit_creation_method
;
Olex2 1.2
(compiled 2018.05.29 svn.r3508 for OlexSys, GUI svn.r5506)
;
_audit_update_record
;
2024-06-13 deposited with the CCDC.	2025-04-15 downloaded from the CCDC.
;
_cell_angle_alpha 61.138(2)
_cell_angle_beta 77.6840(10)
_cell_angle_gamma 62.477(2)
_cell_formula_units_Z 2
_cell_length_a 12.5027(2)
_cell_length_b 13.1215(2)
_cell_length_c 13.3760(2)
_cell_measurement_reflns_used 17125
_cell_measurement_temperature 100.00(10)
_cell_measurement_theta_max 74.8170
_cell_measurement_theta_min 3.9910
_cell_volume 1704.18(6)
_computing_cell_refinement 'CrysAlisPro 1.171.42.90a (Rigaku OD, 2023)'
_computing_data_collection 'CrysAlisPro 1.171.42.90a (Rigaku OD, 2023)'
_computing_data_reduction 'CrysAlisPro 1.171.42.90a (Rigaku OD, 2023)'
_computing_molecular_graphics 'Olex2 (Dolomanov et al., 2009)'
_computing_publication_material 'Olex2 (Dolomanov et al., 2009)'
_computing_structure_refinement 'ShelXL (Sheldrick, 2015)'
_diffrn_ambient_environment N~2~
_diffrn_ambient_temperature 100.00(10)
_diffrn_detector 'Hybrid Pixel Array Detector'
_diffrn_detector_area_resol_mean 10.0000
_diffrn_detector_type HyPix
_diffrn_measured_fraction_theta_full 0.990
_diffrn_measured_fraction_theta_max 0.950
_diffrn_measurement_details
;
List of Runs (angles in degrees, time in seconds):

  # Type    Start    End  Width  t~exp~   \w     \q     \k     \f   Frames
#--------------------------------------------------------------------------
  1  \w     54.00  80.00   0.50    0.05    --  104.67-125.00-150.00   52
  2  \w     64.00  99.00   0.50    0.05    --  104.67-125.00   0.00   70
  3  \w     35.00  65.00   0.50    0.05    --  104.67-125.00  30.00   60
  4  \w     43.00  92.00   0.50    0.05    --  104.67-125.00  90.00   98
  5  \w     66.00 111.00   0.50    0.05    --  104.67-125.00 150.00   90
  6  \w     38.00  65.00   0.50    0.05    --  104.67-125.00 150.00   54
  7  \w     79.00 104.00   0.50    0.05    --  104.67 -94.00 120.00   50
  8  \w     41.00  94.00   0.50    0.05    --  104.67-125.00 -90.00  106
  9  \w     36.00 107.00   0.50    0.05    --  104.67-106.00 -87.20  142
 10  \w     68.00 100.00   0.50    0.05    --  104.67 -94.00 -90.00   64
 11  \w     35.00  62.00   0.50    0.05    --  104.67 -94.00 -90.00   54
 12  \w     -4.00  69.00   0.50    0.05    --   46.39 -77.00 150.00  146
 13  \w     -1.00  25.00   0.50    0.05    --   46.39 -48.00 159.00   52
 14  \w     39.00  68.00   0.50    0.05    --  104.67 -61.00 150.00   58
 15  \w    129.00 171.00   0.50    0.05    --  104.67  77.00  60.00   84
 16  \w     84.00 123.00   0.50    0.05    --  104.67  77.00  60.00   78
 17  \w    102.00 175.00   0.50    0.05    --  104.67  48.00 -52.00  146
 18  \w     93.00 169.00   0.50    0.05    --  104.67  30.00-120.00  152
 19  \w     99.00 174.00   0.50    0.05    --  104.67  45.00-150.00  150
 20  \w     45.00 119.00   0.50    0.05    --   46.39  48.00 -52.00  148
 21  \w   -171.00 -84.00   0.50    0.05    -- -100.00 -30.00  30.00  174
 22  \w   -139.00 -88.00   0.50    0.05    -- -100.00 -94.00  60.00  102
 23  \w   -165.00 -89.00   0.50    0.05    -- -100.00 -48.00 159.00  152
 24  \w   -118.00 -33.00   0.50    0.05    --  -46.39 -48.00 159.00  170
 25  \w   -120.00 -34.00   0.50    0.05    --  -46.39 -37.00  60.00  172
 26  \w    -54.00 -29.00   0.50    0.05    -- -100.00  45.00 150.00   50
 27  \w    -55.00 -27.00   0.50    0.05    -- -100.00  61.00 150.00   56
 28  \w    -70.00 -27.00   0.50    0.05    -- -100.00  61.00  30.00   86
 29  \w    -69.00 -38.00   0.50    0.05    -- -100.00  61.00   0.00   62
 30  \w    -73.00 -47.00   0.50    0.05    -- -100.00  61.00 -30.00   52
 31  \w    -53.00 -27.00   0.50    0.05    -- -100.00  45.00  30.00   52
 32  \w    -57.00 -31.00   0.50    0.05    -- -100.00  48.00 -52.00   52
 33  \w    -69.00 -43.00   0.50    0.05    -- -100.00  61.00-180.00   52
 34  \w    -57.00 -13.00   0.50    0.05    --  -46.39  48.00 -52.00   88
 35  \w    -10.00  17.00   0.50    0.05    --  -46.39  48.00 -52.00   54
 36  \w   -124.00 -36.00   0.50    0.05    -- -100.00 143.00  39.47  176
 37  \w    -93.00 -30.00   0.50    0.05    --  -46.39 125.00 -90.00  126
 38  \w   -111.00 -56.00   0.50    0.05    -- -100.00 125.00-180.00  110
 39  \w   -112.00 -61.00   0.50    0.05    -- -100.00 125.00 -30.00  102
 40  \w   -112.00 -41.00   0.50    0.05    -- -100.00 125.00   0.00  142
 41  \w   -108.00 -60.00   0.50    0.05    -- -100.00 110.00 179.40   96
;
_diffrn_measurement_device 'four-circle diffractometer'
_diffrn_measurement_device_type 'ROD, Synergy Custom system, HyPix'
_diffrn_measurement_method '\w scans'
_diffrn_orient_matrix_type 'CrysAlisPro convention (1999,Acta A55,543-557)'
_diffrn_orient_matrix_UB_11 -0.0876447000
_diffrn_orient_matrix_UB_12 -0.0410253000
_diffrn_orient_matrix_UB_13 -0.0200956000
_diffrn_orient_matrix_UB_21 0.0297771000
_diffrn_orient_matrix_UB_22 -0.1134410000
_diffrn_orient_matrix_UB_23 0.1202484000
_diffrn_orient_matrix_UB_31 -0.1036350000
_diffrn_orient_matrix_UB_32 0.0852262000
_diffrn_orient_matrix_UB_33 0.0493322000
_diffrn_radiation_monochromator mirror
_diffrn_radiation_probe x-ray
_diffrn_radiation_type CuK\a
_diffrn_radiation_wavelength 1.54184
_diffrn_reflns_av_R_equivalents 0.0189
_diffrn_reflns_av_unetI/netI 0.0155
_diffrn_reflns_Laue_measured_fraction_full 0.990
_diffrn_reflns_Laue_measured_fraction_max 0.950
_diffrn_reflns_limit_h_max 14
_diffrn_reflns_limit_h_min -15
_diffrn_reflns_limit_k_max 16
_diffrn_reflns_limit_k_min -16
_diffrn_reflns_limit_l_max 16
_diffrn_reflns_limit_l_min -14
_diffrn_reflns_number 22113
_diffrn_reflns_point_group_measured_fraction_full 0.990
_diffrn_reflns_point_group_measured_fraction_max 0.950
_diffrn_reflns_theta_full 67.684
_diffrn_reflns_theta_max 75.666
_diffrn_reflns_theta_min 3.987
_diffrn_source 'Rotating-anode X-ray tube'
_diffrn_source_type 'Rigaku (Cu) X-ray Source'
_exptl_absorpt_coefficient_mu 1.801
_exptl_absorpt_correction_T_max 1.00000
_exptl_absorpt_correction_T_min 0.82700
_exptl_absorpt_correction_type multi-scan
_exptl_absorpt_process_details
'CrysAlisPro 1.171.42.90a (Rigaku Oxford Diffraction, 2023) Empirical absorption correction using spherical harmonics, implemented in SCALE3 ABSPACK scaling algorithm.'
_exptl_crystal_colour 'clear dark violet'
_exptl_crystal_colour_lustre clear
_exptl_crystal_colour_modifier dark
_exptl_crystal_colour_primary violet
_exptl_crystal_density_diffrn 1.326
_exptl_crystal_description block
_exptl_crystal_F_000 694
_exptl_crystal_size_max 0.31
_exptl_crystal_size_mid 0.3
_exptl_crystal_size_min 0.26
_refine_diff_density_max 0.491
_refine_diff_density_min -0.946
_refine_diff_density_rms 0.059
_refine_ls_extinction_method none
_refine_ls_goodness_of_fit_ref 1.046
_refine_ls_hydrogen_treatment constr
_refine_ls_matrix_type full
_refine_ls_number_parameters 550
_refine_ls_number_reflns 6739
_refine_ls_number_restraints 323
_refine_ls_restrained_S_all 1.021
_refine_ls_R_factor_all 0.0428
_refine_ls_R_factor_gt 0.0416
_refine_ls_shift/su_max 0.000
_refine_ls_shift/su_mean 0.000
_refine_ls_structure_factor_coef Fsqd
_refine_ls_weighting_details 'w=1/[\s^2^(Fo^2^)+(0.0487P)^2^+2.0677P] where P=(Fo^2^+2Fc^2^)/3'
_refine_ls_weighting_scheme calc
_refine_ls_wR_factor_gt 0.1069
_refine_ls_wR_factor_ref 0.1078
_reflns_Friedel_coverage 0.000
_reflns_number_gt 6457
_reflns_number_total 6739
_reflns_threshold_expression 'I > 2\s(I)'
_cod_data_source_file d5sc00697j2.cif
_cod_data_source_block CO2@SIFSIX-bidmb-Cu_act
_cod_depositor_comments 'Adding full bibliography for 1574477--1574483.cif.'
_cod_database_code 1574481
_shelx_shelxl_version_number 2018/3
_shelx_space_group_comment
;
The symmetry employed for this shelxl refinement is uniquely defined
by the following loop, which should always be used as a source of
symmetry information in preference to the above space-group names.
They are only intended as comments.
;
_shelx_estimated_absorpt_t_max 0.652
_shelx_estimated_absorpt_t_min 0.605
_reflns_odcompleteness_completeness 99.74
_reflns_odcompleteness_iscentric 1
_reflns_odcompleteness_theta 66.97
_olex2_refinement_description
;
1. Fixed Uiso
 At 1.2 times of:
  All C(H) groups, All C(H,H) groups
 At 1.5 times of:
  All C(H,H,H) groups
2. Rigid bond restraints
 C23B, C23A, C22B, C22A, C21B, C21A, C20A, C20B, N6B, N6A, C19B, C19A, C17, C18
 with sigma for 1-2 distances of 0.01 and sigma for 1-3 distances of 0.01
 N7, C25B, C25A, C26A, C26B, N8A, N8B, C24
 with sigma for 1-2 distances of 0.01 and sigma for 1-3 distances of 0.01
3. Uiso/Uaniso restraints and constraints
C23B \\sim C23A \\sim C22B \\sim C22A \\sim C21A \\sim C21B \\sim C20A \\sim
C20B \\sim N6B \\sim N6A \\sim C19B \\sim C19A \\sim C18 \\sim C17: within 2A
with sigma of 0.04 and sigma for terminal atoms of 0.08
N7 \\sim C25A \\sim C25B \\sim C26A \\sim C26B \\sim N8B \\sim N8A \\sim C24:
within 2A with sigma of 0.04 and sigma for terminal atoms of 0.08
4. Others
 Sof(H18A)=Sof(C19B)=Sof(H19B)=1-FVAR(1)
 Sof(H18)=Sof(C19A)=Sof(H19A)=FVAR(1)
 Sof(N6B)=1-FVAR(2)
 Sof(N6A)=FVAR(2)
 Sof(C20B)=1-FVAR(3)
 Sof(C20A)=FVAR(3)
 Sof(C22B)=Sof(C23B)=Sof(H23A)=Sof(H23B)=Sof(H23C)=Sof(C21B)=Sof(H21B)=1-FVAR(4)
 Sof(C21A)=Sof(H21A)=Sof(C22A)=Sof(C23A)=Sof(H23D)=Sof(H23E)=Sof(H23F)=FVAR(4)
 Sof(C25B)=Sof(H25B)=1-FVAR(5)
 Sof(C25A)=Sof(H25A)=FVAR(5)
 Sof(C26B)=Sof(H26B)=1-FVAR(6)
 Sof(C26A)=Sof(H26A)=FVAR(6)
 Sof(N8B)=Sof(C28B)=Sof(C27B)=Sof(H27B)=Sof(C29B)=Sof(C30B)=Sof(H30A)=
 Sof(H30B)=Sof(H30C)=1-FVAR(7)
 Sof(N8A)=Sof(C28A)=Sof(C27A)=Sof(H27A)=Sof(C29A)=Sof(C30A)=Sof(H30D)=
 Sof(H30E)=Sof(H30F)=FVAR(7)
 Fixed Sof: C8(0.5) H8A(0.5) H8B(0.5) H8C(0.5) C12(0.5) H12A(0.5) H12B(0.5)
 H12C(0.5) C5(0.5) H5A(0.5) H5B(0.5) H5C(0.5) C16(0.5) H16A(0.5) H16B(0.5)
 H16C(0.5)
5.a Aromatic/amide H refined with riding coordinates:
 C17(H17), C24(H24), C9(H9), C18(H18A), C18(H18), C1(H1), C10(H10), C11(H11),
 C2(H2), C25B(H25B), C3(H3), C19B(H19B), C27B(H27B), C21B(H21B), C26B(H26B),
 C19A(H19A), C21A(H21A), C25A(H25A), C26A(H26A), C27A(H27A)
5.b Idealised Me refined as rotating group:
 C23B(H23A,H23B,H23C), C30B(H30A,H30B,H30C), C8(H8A,H8B,H8C), C12(H12A,H12B,
 H12C), C5(H5A,H5B,H5C), C16(H16A,H16B,H16C), C23A(H23D,H23E,H23F), C30A(H30D,
 H30E,H30F)
;
_platon_squeeze_void_probe_radius 1.20
_olex2_submission_special_instructions 'No special instructions were received'
_oxdiff_exptl_absorpt_empirical_details
;
Empirical correction (ABSPACK) includes:
- Absorption correction using spherical harmonics
- Frame scaling
;
_oxdiff_exptl_absorpt_empirical_full_max 1.624
_oxdiff_exptl_absorpt_empirical_full_min 0.571

loop_
_space_group_symop_operation_xyz
'x, y, z'
'-x, -y, -z'

loop_
_atom_site_label
_atom_site_type_symbol
_atom_site_fract_x
_atom_site_fract_y
_atom_site_fract_z
_atom_site_U_iso_or_equiv
_atom_site_adp_type
_atom_site_occupancy
_atom_site_site_symmetry_order
_atom_site_calc_flag
_atom_site_refinement_flags_posn
_atom_site_refinement_flags_adp
_atom_site_refinement_flags_occupancy
_atom_site_disorder_assembly
_atom_site_disorder_group
Cu1 Cu 0.500000 0.500000 0.500000 0.01424(10) Uani 1 2 d S T P . .
Cu2 Cu 1.000000 0.500000 0.500000 0.03428(14) Uani 1 2 d S T P . .
Si1 Si 0.73911(5) 0.40473(7) 0.71828(5) 0.03349(16) Uani 1 1 d . . . . .
F4 F 0.84641(11) 0.44009(14) 0.62144(10) 0.0344(3) Uani 1 1 d . . . . .
F1 F 0.65128(10) 0.45633(13) 0.60688(11) 0.0302(3) Uani 1 1 d . . . . .
F2 F 0.63031(12) 0.37444(16) 0.80910(12) 0.0407(3) Uani 1 1 d . . . . .
F6 F 0.67573(13) 0.55770(17) 0.70185(14) 0.0474(4) Uani 1 1 d . . . . .
F5 F 0.80117(12) 0.25651(15) 0.72488(12) 0.0424(3) Uani 1 1 d . . . . .
F3 F 0.82616(14) 0.3566(2) 0.82467(12) 0.0573(5) Uani 1 1 d . . . . .
N5 N 0.62057(15) 0.38721(16) 0.42988(14) 0.0257(4) Uani 1 1 d . . . . .
N7 N 0.47546(17) 0.34688(16) 0.61583(14) 0.0262(4) Uani 1 1 d . U . . .
N3 N 0.93124(15) 0.5242(2) 0.36500(16) 0.0323(4) Uani 1 1 d . . . . .
N1 N 0.89996(16) 0.6859(2) 0.46411(17) 0.0348(5) Uani 1 1 d . . . . .
N4 N 0.92672(17) 0.5155(2) 0.20684(16) 0.0344(5) Uani 1 1 d . . . . .
N2 N 0.74077(16) 0.8584(2) 0.45923(18) 0.0332(4) Uani 1 1 d . . . . .
N6B N 0.768(2) 0.204(2) 0.4402(17) 0.029(4) Uani 0.53(8) 1 d . U . A 2
N8B N 0.4832(10) 0.1731(8) 0.7705(5) 0.0303(14) Uani 0.67(2) 1 d . U . B 2
C14 C 0.96459(19) 0.5085(2) 0.10063(18) 0.0272(4) Uani 1 1 d . . . . .
C17 C 0.7204(2) 0.2931(2) 0.4858(2) 0.0366(6) Uani 1 1 d . U . . .
H17 H 0.754742 0.286262 0.546825 0.044 Uiso 1 1 calc R . . A 2
C4 C 0.61875(18) 0.9337(2) 0.4797(2) 0.0267(4) Uani 1 1 d . . . . .
C24 C 0.4920(2) 0.2875(2) 0.72707(17) 0.0305(5) Uani 1 1 d . U . . .
H24 H 0.536606 0.298712 0.767290 0.037 Uiso 1 1 calc R . . B 1
C9 C 0.98584(19) 0.5325(2) 0.2675(2) 0.0316(5) Uani 1 1 d . . . . .
H9 H 1.056236 0.548137 0.243243 0.038 Uiso 1 1 calc R . . . .
C18 C 0.6142(2) 0.3730(2) 0.33587(19) 0.0319(5) Uani 1 1 d . U . . .
H18A H 0.562503 0.437919 0.271633 0.038 Uiso 0.31(4) 1 calc R . . C 2
H18 H 0.548002 0.421536 0.284004 0.038 Uiso 0.69(4) 1 calc R . . C 1
C15 C 0.8803(2) 0.5743(2) 0.01455(19) 0.0307(5) Uani 1 1 d . . . . .
C1 C 0.78977(19) 0.7294(2) 0.5013(3) 0.0378(6) Uani 1 1 d . . . . .
H1 H 0.749722 0.676994 0.551229 0.045 Uiso 1 1 calc R . . . .
C13 C 1.0846(2) 0.4328(3) 0.08843(19) 0.0328(5) Uani 1 1 d . . . . .
C6 C 0.57327(19) 0.8892(2) 0.5872(2) 0.0311(5) Uani 1 1 d . . . . .
C10 C 0.8337(2) 0.5018(3) 0.3680(2) 0.0413(6) Uani 1 1 d . . . . .
H10 H 0.778014 0.491472 0.428748 0.050 Uiso 1 1 calc R . . . .
C11 C 0.8294(2) 0.4967(3) 0.2703(2) 0.0429(7) Uani 1 1 d . . . . .
H11 H 0.770818 0.482923 0.249561 0.051 Uiso 1 1 calc R . . . .
C7 C 0.4539(2) 0.9537(3) 0.60975(19) 0.0343(5) Uani 1 1 d . . . . .
C2 C 0.9238(2) 0.7913(3) 0.3945(2) 0.0492(7) Uani 1 1 d . . . . .
H2 H 0.997180 0.789552 0.355396 0.059 Uiso 1 1 calc R . . . .
C25B C 0.4630(17) 0.2657(13) 0.5834(12) 0.017(2) Uani 0.40(6) 1 d . U . B 2
H25B H 0.459653 0.279090 0.507469 0.021 Uiso 0.40(6) 1 calc R . . B 2
C3 C 0.8260(2) 0.8983(3) 0.3906(2) 0.0449(6) Uani 1 1 d . . . . .
H3 H 0.817933 0.984105 0.348547 0.054 Uiso 1 1 calc R . . . .
C28B C 0.4968(11) 0.0793(9) 0.8871(5) 0.0305(17) Uani 0.67(2) 1 d . . . B 2
C19B C 0.6939(17) 0.2505(16) 0.3482(13) 0.018(3) Uani 0.31(4) 1 d . U . A 2
H19B H 0.697305 0.208847 0.305202 0.022 Uiso 0.31(4) 1 calc R . . C 2
C27B C 0.6082(11) 0.0221(9) 0.9382(5) 0.0328(16) Uani 0.67(2) 1 d . . . B 2
H27B H 0.679761 0.028666 0.899960 0.039 Uiso 0.67(2) 1 calc R . . B 2
C29B C 0.4025(11) 0.0474(10) 0.9438(5) 0.0379(17) Uani 0.67(2) 1 d . . . B 2
C22B C 1.0792(14) -0.0264(13) 0.4276(9) 0.023(2) Uani 0.41(4) 1 d . U . A 2
C20B C 0.8764(19) 0.087(3) 0.4799(17) 0.024(3) Uani 0.42(7) 1 d . U . A 2
C23B C 1.1764(16) -0.0273(14) 0.3387(11) 0.034(3) Uani 0.41(4) 1 d . U . A 2
H23A H 1.252887 -0.055315 0.373121 0.051 Uiso 0.41(4) 1 calc GR . . A 2
H23B H 1.154074 0.059271 0.275811 0.051 Uiso 0.41(4) 1 calc GR . . A 2
H23C H 1.185491 -0.086384 0.309428 0.051 Uiso 0.41(4) 1 calc GR . . A 2
C21B C 0.9670(15) 0.0798(14) 0.3994(10) 0.026(3) Uani 0.41(4) 1 d . U . A 2
H21B H 0.952663 0.147752 0.324221 0.031 Uiso 0.41(4) 1 calc R . . A 2
C30B C 0.2780(12) 0.1135(11) 0.8908(7) 0.053(2) Uani 0.67(2) 1 d . . . B 2
H30A H 0.262129 0.202103 0.835088 0.080 Uiso 0.67(2) 1 calc GR . . B 2
H30B H 0.217125 0.113323 0.950723 0.080 Uiso 0.67(2) 1 calc GR . . B 2
H30C H 0.274311 0.067633 0.852480 0.080 Uiso 0.67(2) 1 calc GR . . B 2
C26B C 0.397(2) 0.2034(15) 0.6876(6) 0.030(3) Uani 0.39(3) 1 d . U . B 1
H26B H 0.360901 0.150890 0.694362 0.036 Uiso 0.39(3) 1 calc R . . B 1
C8 C 0.4222(3) 0.8770(3) 0.7334(3) 0.0171(7) Uani 0.5 1 d . . . . .
H8A H 0.350197 0.934483 0.757036 0.026 Uiso 0.5 1 calc GR . . . .
H8B H 0.489886 0.839129 0.784503 0.026 Uiso 0.5 1 calc GR . . . .
H8C H 0.406418 0.808682 0.737163 0.026 Uiso 0.5 1 calc GR . . . .
C12 C 1.1846(3) 0.3402(4) 0.1814(3) 0.0229(8) Uani 0.5 1 d . . . . .
H12A H 1.220953 0.388212 0.189056 0.034 Uiso 0.5 1 calc GR . . . .
H12B H 1.246650 0.274283 0.159704 0.034 Uiso 0.5 1 calc GR . . . .
H12C H 1.149634 0.299414 0.254353 0.034 Uiso 0.5 1 calc GR . . . .
C5 C 0.6368(5) 0.7928(5) 0.7084(5) 0.0507(14) Uani 0.5 1 d . . . . .
H5A H 0.634372 0.710198 0.734332 0.076 Uiso 0.5 1 calc GR . . . .
H5B H 0.594590 0.827855 0.763099 0.076 Uiso 0.5 1 calc GR . . . .
H5C H 0.720952 0.780719 0.702941 0.076 Uiso 0.5 1 calc GR . . . .
C16 C 0.7455(6) 0.6565(9) 0.0120(6) 0.076(2) Uani 0.5 1 d . . . . .
H16A H 0.701534 0.603347 0.034342 0.114 Uiso 0.5 1 calc GR . . . .
H16B H 0.720590 0.725602 -0.065364 0.114 Uiso 0.5 1 calc GR . . . .
H16C H 0.727445 0.693491 0.065346 0.114 Uiso 0.5 1 calc GR . . . .
C19A C 0.7207(10) 0.2762(10) 0.3313(7) 0.0263(18) Uani 0.69(4) 1 d . U . A 1
H19A H 0.742459 0.245215 0.275409 0.032 Uiso 0.69(4) 1 calc R . . C 1
N6A N 0.7922(17) 0.231(2) 0.4243(12) 0.020(3) Uani 0.47(8) 1 d . U . A 1
C20A C 0.9027(19) 0.1173(18) 0.4628(11) 0.026(3) Uani 0.58(7) 1 d . U . A 1
C21A C 0.9945(11) 0.1093(13) 0.3841(9) 0.030(2) Uani 0.59(4) 1 d . U . A 1
H21A H 0.981413 0.177585 0.309112 0.035 Uiso 0.59(4) 1 calc R . . A 1
C22A C 1.1058(11) 0.0033(13) 0.4125(9) 0.029(2) Uani 0.59(4) 1 d . U . A 1
C23A C 1.2049(12) -0.0022(13) 0.3249(10) 0.042(2) Uani 0.59(4) 1 d . U . A 1
H23D H 1.282829 -0.040847 0.362106 0.063 Uiso 0.59(4) 1 calc GR . . A 1
H23E H 1.189618 0.084733 0.265207 0.063 Uiso 0.59(4) 1 calc GR . . A 1
H23F H 1.206408 -0.054228 0.290737 0.063 Uiso 0.59(4) 1 calc GR . . A 1
C25A C 0.423(3) 0.2888(19) 0.5911(9) 0.035(3) Uani 0.60(6) 1 d . U . B 1
H25A H 0.407081 0.307191 0.516442 0.042 Uiso 0.60(6) 1 calc R . . B 1
C26A C 0.4567(13) 0.1637(9) 0.6814(4) 0.0309(19) Uani 0.61(3) 1 d . U . B 2
H26A H 0.437724 0.098972 0.686846 0.037 Uiso 0.61(3) 1 calc R . . B 2
N8A N 0.4348(14) 0.2067(12) 0.7765(8) 0.019(2) Uani 0.33(2) 1 d . U . B 1
C28A C 0.4510(13) 0.1135(11) 0.8950(10) 0.017(2) Uani 0.33(2) 1 d . . . B 1
C27A C 0.5612(14) 0.0572(12) 0.9453(9) 0.020(2) Uani 0.33(2) 1 d . . . B 1
H27A H 0.601025 0.112590 0.911713 0.025 Uiso 0.33(2) 1 calc R . . B 1
C29A C 0.3556(13) 0.0828(10) 0.9503(9) 0.014(2) Uani 0.33(2) 1 d . . . B 1
C30A C 0.2314(13) 0.1473(12) 0.9013(11) 0.030(3) Uani 0.33(2) 1 d . . . B 1
H30D H 0.217131 0.233605 0.840622 0.044 Uiso 0.33(2) 1 calc GR . . B 1
H30E H 0.171827 0.153364 0.961515 0.044 Uiso 0.33(2) 1 calc GR . . B 1
H30F H 0.223875 0.097268 0.869740 0.044 Uiso 0.33(2) 1 calc GR . . B 1

loop_
_atom_site_aniso_label
_atom_site_aniso_U_11
_atom_site_aniso_U_22
_atom_site_aniso_U_33
_atom_site_aniso_U_23
_atom_site_aniso_U_13
_atom_site_aniso_U_12
Cu1 0.01427(18) 0.01083(17) 0.01315(18) -0.00531(14) 0.00077(13) -0.00212(14)
Cu2 0.0148(2) 0.0544(3) 0.0368(3) -0.0405(2) -0.00803(17) 0.00805(19)
Si1 0.0183(3) 0.0657(4) 0.0263(3) -0.0312(3) 0.0044(2) -0.0154(3)
F4 0.0188(6) 0.0627(9) 0.0247(6) -0.0270(6) 0.0044(5) -0.0132(6)
F1 0.0194(6) 0.0430(7) 0.0314(6) -0.0240(6) -0.0037(5) -0.0060(5)
F2 0.0295(7) 0.0765(10) 0.0353(7) -0.0381(7) 0.0106(5) -0.0271(7)
F6 0.0378(8) 0.0813(11) 0.0560(9) -0.0557(9) 0.0209(7) -0.0319(8)
F5 0.0277(7) 0.0512(8) 0.0317(7) -0.0177(6) -0.0017(5) -0.0036(6)
F3 0.0415(8) 0.1210(16) 0.0269(7) -0.0347(9) 0.0063(6) -0.0478(10)
N5 0.0224(8) 0.0238(8) 0.0228(8) -0.0147(7) -0.0039(7) 0.0030(7)
N7 0.0420(10) 0.0250(8) 0.0151(8) -0.0038(7) -0.0028(7) -0.0208(8)
N3 0.0164(8) 0.0595(12) 0.0292(9) -0.0351(9) 0.0007(7) -0.0061(8)
N1 0.0167(8) 0.0536(12) 0.0401(11) -0.0397(10) -0.0050(7) 0.0029(8)
N4 0.0269(9) 0.0734(14) 0.0269(9) -0.0373(10) 0.0108(7) -0.0278(10)
N2 0.0169(8) 0.0430(11) 0.0507(12) -0.0377(10) -0.0001(8) -0.0030(8)
N6B 0.025(4) 0.024(4) 0.031(3) -0.019(3) -0.004(3) 0.004(4)
N8B 0.050(4) 0.027(3) 0.0170(16) -0.0022(16) -0.006(2) -0.024(3)
C14 0.0283(10) 0.0464(12) 0.0226(10) -0.0252(9) 0.0068(8) -0.0199(10)
C17 0.0276(11) 0.0366(12) 0.0297(11) -0.0246(10) -0.0087(9) 0.0129(9)
C4 0.0168(9) 0.0309(10) 0.0409(12) -0.0286(10) -0.0008(8) -0.0024(8)
C24 0.0513(14) 0.0322(11) 0.0164(9) -0.0040(8) -0.0035(9) -0.0294(10)
C9 0.0193(10) 0.0583(14) 0.0336(11) -0.0364(11) 0.0048(8) -0.0136(10)
C18 0.0330(11) 0.0281(11) 0.0256(10) -0.0177(9) -0.0093(9) 0.0041(9)
C15 0.0246(10) 0.0413(12) 0.0283(11) -0.0228(10) 0.0032(8) -0.0089(9)
C1 0.0168(10) 0.0466(13) 0.0709(17) -0.0501(14) 0.0013(10) -0.0042(9)
C13 0.0281(11) 0.0536(14) 0.0224(10) -0.0207(10) -0.0010(8) -0.0167(10)
C6 0.0218(10) 0.0231(10) 0.0389(12) -0.0083(9) -0.0080(9) -0.0044(8)
C10 0.0206(10) 0.085(2) 0.0284(11) -0.0375(13) 0.0075(9) -0.0198(12)
C11 0.0268(11) 0.092(2) 0.0312(12) -0.0389(14) 0.0094(9) -0.0333(13)
C7 0.0246(11) 0.0554(15) 0.0266(11) -0.0227(11) 0.0019(8) -0.0156(10)
C2 0.0241(12) 0.0580(17) 0.0324(13) -0.0177(12) 0.0031(10) 0.0044(11)
C25B 0.017(5) 0.019(3) 0.016(3) -0.009(2) 0.003(3) -0.008(4)
C3 0.0236(11) 0.0502(15) 0.0371(13) -0.0172(12) 0.0020(10) -0.0002(11)
C28B 0.055(5) 0.029(3) 0.0132(18) -0.003(2) -0.003(3) -0.027(3)
C19B 0.021(5) 0.015(4) 0.024(4) -0.011(4) 0.001(3) -0.009(3)
C27B 0.047(4) 0.035(3) 0.023(2) -0.007(2) -0.002(2) -0.026(3)
C29B 0.049(5) 0.038(4) 0.030(2) -0.007(2) -0.011(3) -0.025(4)
C22B 0.021(4) 0.020(4) 0.030(3) -0.017(3) 0.006(3) -0.008(3)
C20B 0.019(4) 0.023(5) 0.031(4) -0.018(4) 0.001(3) -0.002(4)
C23B 0.023(5) 0.024(4) 0.030(4) -0.007(3) 0.003(3) 0.002(3)
C21B 0.025(4) 0.017(4) 0.023(3) -0.009(3) -0.002(3) 0.000(3)
C30B 0.062(6) 0.070(5) 0.035(3) -0.013(3) -0.001(4) -0.043(5)
C26B 0.049(8) 0.030(5) 0.019(3) -0.005(3) -0.006(3) -0.027(5)
C8 0.0119(16) 0.0190(16) 0.0156(16) -0.0087(14) 0.0013(13) -0.0023(13)
C12 0.0170(17) 0.034(2) 0.0158(17) -0.0188(16) -0.0040(14) 0.0007(15)
C5 0.047(3) 0.042(3) 0.050(3) -0.025(3) -0.006(3) -0.001(2)
C16 0.055(4) 0.115(6) 0.049(4) -0.059(4) -0.003(3) -0.004(4)
C19A 0.028(3) 0.025(3) 0.024(2) -0.016(2) -0.002(2) -0.004(2)
N6A 0.018(3) 0.017(4) 0.022(3) -0.011(3) -0.001(2) -0.001(3)
C20A 0.023(4) 0.020(4) 0.025(3) -0.014(3) -0.005(2) 0.005(3)
C21A 0.026(3) 0.027(3) 0.028(3) -0.018(3) -0.001(2) 0.001(3)
C22A 0.022(3) 0.026(4) 0.033(3) -0.018(3) -0.002(2) 0.000(3)
C23A 0.029(4) 0.037(4) 0.046(4) -0.024(3) 0.009(3) -0.002(3)
C25A 0.060(9) 0.042(5) 0.018(2) -0.009(3) -0.001(4) -0.038(6)
C26A 0.050(5) 0.026(3) 0.0230(19) -0.0053(18) -0.009(2) -0.023(3)
N8A 0.028(5) 0.018(4) 0.011(2) -0.003(3) 0.000(3) -0.014(4)
C28A 0.027(5) 0.012(4) 0.015(3) -0.008(3) 0.003(4) -0.009(4)
C27A 0.019(5) 0.019(4) 0.024(4) -0.012(3) 0.014(4) -0.011(4)
C29A 0.015(5) 0.007(4) 0.014(3) 0.001(3) -0.006(3) -0.003(3)
C30A 0.025(6) 0.031(5) 0.024(4) -0.004(3) -0.006(4) -0.011(4)

loop_
_atom_type_symbol
_atom_type_description
_atom_type_scat_dispersion_real
_atom_type_scat_dispersion_imag
_atom_type_scat_source
C C 0.0181 0.0091 'International Tables Vol C Tables 4.2.6.8 and 6.1.1.4'
H H 0.0000 0.0000 'International Tables Vol C Tables 4.2.6.8 and 6.1.1.4'
Cu Cu -1.9646 0.5888 'International Tables Vol C Tables 4.2.6.8 and 6.1.1.4'
F F 0.0727 0.0534 'International Tables Vol C Tables 4.2.6.8 and 6.1.1.4'
N N 0.0311 0.0180 'International Tables Vol C Tables 4.2.6.8 and 6.1.1.4'
Si Si 0.2541 0.3302 'International Tables Vol C Tables 4.2.6.8 and 6.1.1.4'

loop_
_geom_angle_atom_site_label_1
_geom_angle_atom_site_label_2
_geom_angle_atom_site_label_3
_geom_angle
_geom_angle_site_symmetry_1
_geom_angle_site_symmetry_3
_geom_angle_publ_flag
F1 Cu1 F1 180.0 . 2_666 ?
N5 Cu1 F1 89.82(6) . 2_666 ?
N5 Cu1 F1 89.82(6) 2_666 . ?
N5 Cu1 F1 90.18(6) 2_666 2_666 ?
N5 Cu1 F1 90.18(6) . . ?
N5 Cu1 N5 180.0 2_666 . ?
N7 Cu1 F1 92.17(6) 2_666 2_666 ?
N7 Cu1 F1 87.83(6) 2_666 . ?
N7 Cu1 F1 92.17(6) . . ?
N7 Cu1 F1 87.83(6) . 2_666 ?
N7 Cu1 N5 86.66(8) 2_666 2_666 ?
N7 Cu1 N5 93.34(8) 2_666 . ?
N7 Cu1 N5 93.34(8) . 2_666 ?
N7 Cu1 N5 86.66(8) . . ?
N7 Cu1 N7 180.0 2_666 . ?
F4 Cu2 F4 180.00(4) 2_766 . ?
N3 Cu2 F4 91.50(6) . . ?
N3 Cu2 F4 88.50(6) . 2_766 ?
N3 Cu2 F4 91.50(6) 2_766 2_766 ?
N3 Cu2 F4 88.50(6) 2_766 . ?
N3 Cu2 N3 180.0 2_766 . ?
N3 Cu2 N1 90.95(8) . . ?
N3 Cu2 N1 90.95(8) 2_766 2_766 ?
N3 Cu2 N1 89.05(8) 2_766 . ?
N3 Cu2 N1 89.05(8) . 2_766 ?
N1 Cu2 F4 91.75(7) . . ?
N1 Cu2 F4 91.75(7) 2_766 2_766 ?
N1 Cu2 F4 88.25(7) . 2_766 ?
N1 Cu2 F4 88.25(7) 2_766 . ?
N1 Cu2 N1 180.0 . 2_766 ?
F1 Si1 F4 88.52(6) . . ?
F2 Si1 F4 177.86(8) . . ?
F2 Si1 F1 89.58(7) . . ?
F2 Si1 F6 90.51(8) . . ?
F2 Si1 F5 91.56(8) . . ?
F6 Si1 F4 88.44(8) . . ?
F6 Si1 F1 88.46(7) . . ?
F5 Si1 F4 89.38(7) . . ?
F5 Si1 F1 88.22(7) . . ?
F5 Si1 F6 176.07(8) . . ?
F3 Si1 F4 90.29(7) . . ?
F3 Si1 F1 178.69(9) . . ?
F3 Si1 F2 91.60(7) . . ?
F3 Si1 F6 90.96(10) . . ?
F3 Si1 F5 92.32(9) . . ?
Si1 F4 Cu2 172.85(8) . . ?
Si1 F1 Cu1 163.12(8) . . ?
C17 N5 Cu1 119.84(14) . . ?
C17 N5 C18 107.25(17) . . ?
C18 N5 Cu1 132.06(14) . . ?
C24 N7 Cu1 130.12(14) . . ?
C24 N7 C25B 107.8(6) . . ?
C24 N7 C25A 106.5(4) . . ?
C25B N7 Cu1 120.6(6) . . ?
C25A N7 Cu1 123.1(4) . . ?
C9 N3 Cu2 126.06(15) . . ?
C9 N3 C10 107.42(17) . . ?
C10 N3 Cu2 124.58(15) . . ?
C1 N1 Cu2 123.4(2) . . ?
C1 N1 C2 106.3(2) . . ?
C2 N1 Cu2 130.21(16) . . ?
C9 N4 C14 125.88(18) . . ?
C9 N4 C11 107.39(17) . . ?
C11 N4 C14 126.56(18) . . ?
C1 N2 C4 123.9(2) . . ?
C1 N2 C3 106.7(2) . . ?
C3 N2 C4 129.2(2) . . ?
C17 N6B C20B 125.0(13) . . ?
C19B N6B C17 108.4(7) . . ?
C19B N6B C20B 126.6(13) . . ?
C24 N8B C28B 127.4(5) . . ?
C24 N8B C26A 107.9(4) . . ?
C26A N8B C28B 124.7(5) . . ?
C15 C14 N4 118.89(19) . . ?
C15 C14 C13 122.00(19) . . ?
C13 C14 N4 119.09(19) . . ?
N5 C17 N6B 108.7(5) . . ?
N5 C17 N6A 111.6(4) . . ?
C6 C4 N2 118.6(2) . . ?
C6 C4 C7 120.77(19) . 2_676 ?
C7 C4 N2 120.5(2) 2_676 . ?
N7 C24 N8B 109.5(3) . . ?
N7 C24 N8A 109.7(4) . . ?
N3 C9 N4 109.88(19) . . ?
N5 C18 C19B 110.6(5) . . ?
C19A C18 N5 107.2(3) . . ?
C14 C15 C13 119.6(2) . 2_765 ?
C14 C15 C16 130.3(3) . . ?
C13 C15 C16 110.0(3) 2_765 . ?
N1 C1 N2 111.2(2) . . ?
C14 C13 C12 127.8(2) . . ?
C15 C13 C14 118.4(2) 2_765 . ?
C15 C13 C12 113.4(2) 2_765 . ?
C4 C6 C7 120.9(2) . . ?
C4 C6 C5 131.9(3) . . ?
C7 C6 C5 105.1(3) . . ?
C11 C10 N3 108.9(2) . . ?
C10 C11 N4 106.4(2) . . ?
C4 C7 C8 130.9(2) 2_676 . ?
C6 C7 C4 118.3(2) . 2_676 ?
C6 C7 C8 110.6(2) . . ?
C3 C2 N1 109.1(2) . . ?
C26A C25B N7 107.3(10) . . ?
C2 C3 N2 106.6(3) . . ?
C27B C28B N8B 116.8(5) . . ?
C29B C28B N8B 120.6(6) . . ?
C29B C28B C27B 122.6(5) . . ?
C18 C19B N6B 102.8(12) . . ?
C28B C29B C30B 123.2(6) . . ?
C27B C29B C30B 107.1(9) 2_657 . ?
C20B C22B C23B 109.9(16) 2_756 . ?
C20B C22B C21B 123.5(9) 2_756 . ?
C21B C22B C23B 118.9(8) . . ?
C22B C20B N6B 127.6(9) 2_756 . ?
C22B C20B C21B 109.2(15) 2_756 . ?
C21B C20B N6B 115(2) . . ?
C20B C21B C22B 121.0(10) . . ?
C25A C26B N8A 106.2(7) . . ?
C18 C19A N6A 107.4(5) . . ?
C17 N6A C19A 105.2(8) . . ?
C17 N6A C20A 126.2(7) . . ?
C19A N6A C20A 126.1(11) . . ?
N6A C20A C22A 115(2) . 2_756 ?
C21A C20A N6A 116.6(16) . . ?
C21A C20A C22A 126.8(8) . 2_756 ?
C20A C21A C22A 121.4(7) . . ?
C21A C22A C20A 110.3(7) . 2_756 ?
C21A C22A C23A 120.2(6) . . ?
C23A C22A C20A 128.0(6) . 2_756 ?
C26B C25A N7 110.1(7) . . ?
C25B C26A N8B 106.7(7) . . ?
C24 N8A C26B 106.6(7) . . ?
C24 N8A C28A 123.3(9) . . ?
C26B N8A C28A 126.8(9) . . ?
C27A C28A N8A 118.2(9) . . ?
C27A C28A C29A 123.6(10) . . ?
C29A C28A N8A 118.2(9) . . ?
C28A C27A C29A 137.1(10) . 2_657 ?
C28A C29A C27A 95.8(9) . 2_657 ?
C28A C29A C30A 125.4(9) . . ?
C30A C29A C27A 136.7(10) . 2_657 ?

loop_
_geom_bond_atom_site_label_1
_geom_bond_atom_site_label_2
_geom_bond_distance
_geom_bond_site_symmetry_2
_geom_bond_publ_flag
Cu1 F1 2.3045(11) . ?
Cu1 F1 2.3045(11) 2_666 ?
Cu1 N5 2.0043(16) 2_666 ?
Cu1 N5 2.0043(16) . ?
Cu1 N7 1.9731(16) . ?
Cu1 N7 1.9731(16) 2_666 ?
Cu2 F4 2.4032(13) 2_766 ?
Cu2 F4 2.4033(13) . ?
Cu2 N3 1.9894(16) . ?
Cu2 N3 1.9893(16) 2_766 ?
Cu2 N1 2.013(2) 2_766 ?
Cu2 N1 2.013(2) . ?
Si1 F4 1.7166(14) . ?
Si1 F1 1.7093(13) . ?
Si1 F2 1.6771(14) . ?
Si1 F6 1.6981(18) . ?
Si1 F5 1.6915(17) . ?
Si1 F3 1.6634(15) . ?
N5 C17 1.313(3) . ?
N5 C18 1.380(3) . ?
N7 C24 1.314(3) . ?
N7 C25B 1.406(14) . ?
N7 C25A 1.387(10) . ?
N3 C9 1.315(3) . ?
N3 C10 1.370(3) . ?
N1 C1 1.314(3) . ?
N1 C2 1.374(4) . ?
N4 C14 1.432(2) . ?
N4 C9 1.356(3) . ?
N4 C11 1.377(3) . ?
N2 C4 1.438(3) . ?
N2 C1 1.351(3) . ?
N2 C3 1.373(3) . ?
N6B C17 1.412(15) . ?
N6B C19B 1.409(19) . ?
N6B C20B 1.435(13) . ?
N8B C24 1.373(6) . ?
N8B C28B 1.429(7) . ?
N8B C26A 1.377(7) . ?
C14 C15 1.378(3) . ?
C14 C13 1.393(3) . ?
C17 N6A 1.342(9) . ?
C4 C6 1.371(3) . ?
C4 C7 1.399(3) 2_676 ?
C24 N8A 1.377(10) . ?
C18 C19B 1.392(13) . ?
C18 C19A 1.367(6) . ?
C15 C13 1.388(3) 2_765 ?
C15 C16 1.522(7) . ?
C13 C12 1.544(4) . ?
C6 C7 1.387(3) . ?
C6 C5 1.581(6) . ?
C10 C11 1.354(3) . ?
C7 C8 1.545(4) . ?
C2 C3 1.356(4) . ?
C25B C26A 1.370(14) . ?
C28B C27B 1.384(8) . ?
C28B C29B 1.381(9) . ?
C27B C29B 1.405(9) 2_657 ?
C29B C30B 1.520(8) . ?
C22B C20B 1.186(14) 2_756 ?
C22B C23B 1.508(12) . ?
C22B C21B 1.402(12) . ?
C20B C21B 1.39(3) . ?
C26B C25A 1.335(13) . ?
C26B N8A 1.393(12) . ?
C19A N6A 1.403(15) . ?
N6A C20A 1.434(11) . ?
C20A C21A 1.38(2) . ?
C20A C22A 1.68(3) 2_756 ?
C21A C22A 1.393(9) . ?
C22A C23A 1.514(9) . ?
N8A C28A 1.444(15) . ?
C28A C27A 1.368(15) . ?
C28A C29A 1.383(14) . ?
C27A C29A 1.67(2) 2_657 ?
C29A C30A 1.497(13) . ?

loop_
_platon_squeeze_void_nr
_platon_squeeze_void_average_x
_platon_squeeze_void_average_y
_platon_squeeze_void_average_z
_platon_squeeze_void_volume
_platon_squeeze_void_count_electrons
_platon_squeeze_void_content
1 -0.012 0.012 0.000 300 66 ' '
